data_4003311
loop_
_publ_author_name
'Yoshida, Yusuke'
'Inoue, Katsuya'
'Kikuchi, Koichi'
'Kurmoo, Mohamedally'

_publ_section_title
;
 Biomimetic Transformation by a Crystal of a Chiral MnII--CrIII
 Ferrimagnetic Prussian Blue Analogue
;
_journal_issue 19
_journal_name_full 'Chemistry of Materials'
_journal_page_first 7029
_journal_paper_doi 10.1021/acs.chemmater.6b02852
_journal_volume 28
_journal_year 2016
_chemical_absolute_configuration rm
_chemical_formula_sum 'C9 H11 Cr Mn N8'
_chemical_formula_weight 338.20
_space_group_IT_number 19
_space_group_name_Hall 'P 2ac 2ab'
_space_group_name_H-M_alt 'P 21 21 21'
_symmetry_cell_setting orthorhombic
_symmetry_space_group_name_H-M 'P 21 21 21'
_atom_sites_solution_hydrogens geom
_atom_sites_solution_primary direct
_atom_sites_solution_secondary difmap
_audit_creation_method SHELXL-97
_cell_angle_alpha 90.00
_cell_angle_beta 90.00
_cell_angle_gamma 90.00
_cell_formula_units_Z 4
_cell_length_a 7.712(3)
_cell_length_b 13.401(5)
_cell_length_c 14.058(5)
_cell_measurement_reflns_used 660
_cell_measurement_temperature 298
_cell_measurement_theta_max 23.866
_cell_measurement_theta_min 3.040
_cell_volume 1452.9(9)
_computing_cell_refinement 'Bruker SMART'
_computing_data_collection 'Bruker SMART'
_computing_data_reduction 'Bruker SHELXTL'
_computing_molecular_graphics 'Bruker SHELXTL'
_computing_publication_material 'Bruker SHELXTL'
_computing_structure_refinement 'SHELXL-97 (Sheldrick, 1997)'
_computing_structure_solution 'SHELXS-97 (Sheldrick, 1990)'
_diffrn_ambient_temperature 298
_diffrn_detector_area_resol_mean 8.366
_diffrn_measured_fraction_theta_full 0.978
_diffrn_measured_fraction_theta_max 0.978
_diffrn_measurement_device_type 'CCD area detector'
_diffrn_measurement_method 'phi and omega scans'
_diffrn_radiation_monochromator graphite
_diffrn_radiation_source 'fine-focus sealed tube'
_diffrn_radiation_type MoK\a
_diffrn_radiation_wavelength 0.71073
_diffrn_reflns_av_R_equivalents 0.0533
_diffrn_reflns_av_sigmaI/netI 0.0619
_diffrn_reflns_limit_h_max 7
_diffrn_reflns_limit_h_min -8
_diffrn_reflns_limit_k_max 15
_diffrn_reflns_limit_k_min -13
_diffrn_reflns_limit_l_max 16
_diffrn_reflns_limit_l_min -14
_diffrn_reflns_number 3548
_diffrn_reflns_theta_full 24.01
_diffrn_reflns_theta_max 24.01
_diffrn_reflns_theta_min 2.10
_exptl_absorpt_coefficient_mu 1.615
_exptl_absorpt_correction_T_max 1.000000
_exptl_absorpt_correction_T_min 0.475311
_exptl_absorpt_correction_type empirical
_exptl_absorpt_process_details 'SADABS (Sheldrich, G. M. (1996))'
_exptl_crystal_colour green
_exptl_crystal_density_diffrn 1.546
_exptl_crystal_density_method 'not measured'
_exptl_crystal_description needle
_exptl_crystal_F_000 680
_exptl_crystal_size_max 0.5
_exptl_crystal_size_mid 0.2
_exptl_crystal_size_min 0.1
_refine_diff_density_max 0.588
_refine_diff_density_min -0.621
_refine_diff_density_rms 0.114
_refine_ls_abs_structure_details 'Flack H D (1983), Acta Cryst. A39, 876-881'
_refine_ls_abs_structure_Flack 0.14(12)
_refine_ls_extinction_method none
_refine_ls_goodness_of_fit_ref 1.136
_refine_ls_hydrogen_treatment constr
_refine_ls_matrix_type full
_refine_ls_number_parameters 174
_refine_ls_number_reflns 2198
_refine_ls_number_restraints 0
_refine_ls_restrained_S_all 1.136
_refine_ls_R_factor_all 0.1096
_refine_ls_R_factor_gt 0.0707
_refine_ls_shift/su_max 0.000
_refine_ls_shift/su_mean 0.000
_refine_ls_structure_factor_coef Fsqd
_refine_ls_weighting_details 'calc w=1/[\s^2^(Fo^2^)+(0.0820P)^2^+5.0514P] where P=(Fo^2^+2Fc^2^)/3'
_refine_ls_weighting_scheme calc
_refine_ls_wR_factor_gt 0.1594
_refine_ls_wR_factor_ref 0.1817
_reflns_number_gt 1592
_reflns_number_total 2198
_reflns_threshold_expression >2sigma(I)
_cod_data_source_file cm6b02852_si_002.cif
_cod_data_source_block 7_Dehydrated_DP
_cod_original_cell_volume 1452.8(9)
_cod_original_sg_symbol_H-M P2(1)2(1)2(1)
_cod_database_code 4003311

loop_
_symmetry_equiv_pos_as_xyz
'x, y, z'
'-x+1/2, -y, z+1/2'
'x+1/2, -y+1/2, -z'
'-x, y+1/2, -z+1/2'

loop_
_atom_site_label
_atom_site_type_symbol
_atom_site_fract_x
_atom_site_fract_y
_atom_site_fract_z
_atom_site_U_iso_or_equiv
_atom_site_adp_type
_atom_site_occupancy
_atom_site_symmetry_multiplicity
_atom_site_calc_flag
_atom_site_refinement_flags
Cr1 Cr 0.5054(4) 0.35098(9) 0.20142(10) 0.0290(4) Uani 1 1 d .
Mn1 Mn -0.0003(4) 0.59282(9) 0.34317(9) 0.0303(4) Uani 1 1 d .
C1 C 0.311(2) 0.4422(12) 0.2620(12) 0.038(5) Uani 1 1 d .
N1 N 0.2114(17) 0.4860(11) 0.3025(11) 0.042(4) Uani 1 1 d .
C2 C 0.696(2) 0.4368(13) 0.2573(12) 0.042(5) Uani 1 1 d .
N2 N -0.1902(17) 0.4863(12) 0.2894(12) 0.043(4) Uani 1 1 d .
C3 C 0.697(2) 0.2593(14) 0.1518(16) 0.043(5) Uani 1 1 d .
N3 N 0.2005(18) 0.7055(13) 0.3726(10) 0.040(4) Uani 1 1 d .
C4 C 0.3185(16) 0.2544(11) 0.1516(13) 0.027(4) Uani 1 1 d .
N4 N -0.2086(17) 0.6995(12) 0.3636(12) 0.044(4) Uani 1 1 d .
C5 C 0.495(3) 0.4254(6) 0.0717(7) 0.035(2) Uani 1 1 d .
N5 N 0.013(2) 0.5429(6) 0.4965(6) 0.038(2) Uani 1 1 d .
C6 C 0.523(2) 0.2699(8) 0.3258(8) 0.041(3) Uani 1 1 d .
N6 N 0.5459(16) 0.2279(8) 0.3943(8) 0.064(4) Uani 1 1 d .
N7 N 0.495(3) 0.3293(7) 0.6918(7) 0.068(3) Uani 1 1 d .
H1 H 0.5534 0.2715 0.6973 0.081 Uiso 1 1 calc R
H2 H 0.3838 0.3132 0.6797 0.081 Uiso 1 1 calc R
N8 N 0.3033(14) 0.3945(8) 0.5075(8) 0.057(3) Uani 1 1 d .
H3 H 0.2295 0.4370 0.4804 0.086 Uiso 1 1 calc R
H4 H 0.2453 0.3530 0.5453 0.086 Uiso 1 1 calc R
H5 H 0.3578 0.3598 0.4625 0.086 Uiso 1 1 calc R
C7 C 0.5616(17) 0.3796(11) 0.6071(9) 0.060(4) Uani 1 1 d .
H6 H 0.5902 0.3299 0.5594 0.072 Uiso 1 1 calc R
H7 H 0.6675 0.4147 0.6235 0.072 Uiso 1 1 calc R
C8 C 0.4351(17) 0.4522(10) 0.5657(9) 0.054(4) Uani 1 1 d .
H8 H 0.3756 0.4874 0.6173 0.064 Uiso 1 1 calc R
C9 C 0.528(2) 0.5272(12) 0.5031(12) 0.079(5) Uani 1 1 d .
H9 H 0.4446 0.5724 0.4761 0.118 Uiso 1 1 calc R
H10 H 0.5875 0.4928 0.4530 0.118 Uiso 1 1 calc R
H11 H 0.6098 0.5641 0.5406 0.118 Uiso 1 1 calc R

loop_
_atom_site_aniso_label
_atom_site_aniso_U_11
_atom_site_aniso_U_22
_atom_site_aniso_U_33
_atom_site_aniso_U_23
_atom_site_aniso_U_13
_atom_site_aniso_U_12
Cr1 0.0250(7) 0.0317(7) 0.0302(8) -0.0042(6) -0.0027(16) 0.0001(14)
Mn1 0.0270(7) 0.0330(7) 0.0310(7) -0.0027(6) 0.0005(16) -0.0021(15)
C1 0.032(9) 0.040(10) 0.042(10) -0.035(8) 0.006(7) -0.002(8)
N1 0.045(8) 0.042(8) 0.040(8) -0.010(7) -0.001(7) 0.013(6)
C2 0.038(10) 0.044(11) 0.045(11) 0.026(8) 0.006(8) -0.001(8)
N2 0.032(7) 0.050(9) 0.048(8) -0.005(7) -0.003(6) -0.005(6)
C3 0.031(9) 0.045(13) 0.054(11) 0.003(11) 0.005(8) -0.009(8)
N3 0.039(8) 0.049(10) 0.031(8) -0.002(7) 0.000(7) -0.003(7)
C4 0.022(8) 0.027(9) 0.034(8) -0.012(8) 0.015(7) -0.003(6)
N4 0.031(7) 0.044(10) 0.057(10) 0.007(8) -0.002(7) 0.011(6)
C5 0.030(5) 0.031(5) 0.043(6) -0.005(4) 0.007(10) 0.017(10)
N5 0.034(5) 0.045(4) 0.036(5) 0.005(4) 0.006(8) -0.008(8)
C6 0.045(9) 0.039(5) 0.039(6) 0.008(5) 0.000(7) 0.007(7)
N6 0.081(13) 0.059(6) 0.054(7) 0.010(6) -0.008(6) -0.004(6)
N7 0.087(8) 0.055(5) 0.060(6) -0.001(5) -0.021(13) -0.006(12)
N8 0.052(7) 0.066(7) 0.053(7) 0.012(6) 0.009(6) 0.006(6)
C7 0.052(9) 0.089(10) 0.039(7) -0.020(8) -0.002(6) 0.013(7)
C8 0.070(10) 0.063(8) 0.028(6) 0.009(6) -0.009(6) -0.011(7)
C9 0.036(11) 0.118(11) 0.082(10) 0.005(9) -0.003(8) -0.030(10)

loop_
_atom_type_symbol
_atom_type_description
_atom_type_scat_dispersion_real
_atom_type_scat_dispersion_imag
_atom_type_scat_source
C C 0.0033 0.0016 'International Tables Vol C Tables 4.2.6.8 and 6.1.1.4'
H H 0.0000 0.0000 'International Tables Vol C Tables 4.2.6.8 and 6.1.1.4'
N N 0.0061 0.0033 'International Tables Vol C Tables 4.2.6.8 and 6.1.1.4'
Cr Cr 0.3209 0.6236 'International Tables Vol C Tables 4.2.6.8 and 6.1.1.4'
Mn Mn 0.3368 0.7283 'International Tables Vol C Tables 4.2.6.8 and 6.1.1.4'

loop_
_geom_angle_atom_site_label_1
_geom_angle_atom_site_label_2
_geom_angle_atom_site_label_3
_geom_angle
_geom_angle_site_symmetry_1
_geom_angle_site_symmetry_3
C2 Cr1 C3 87.1(7) . .
C2 Cr1 C4 175.3(7) . .
C3 Cr1 C4 90.6(4) . .
C2 Cr1 C6 85.6(6) . .
C3 Cr1 C6 85.8(7) . .
C4 Cr1 C6 90.2(6) . .
C2 Cr1 C5 95.5(6) . .
C3 Cr1 C5 91.0(7) . .
C4 Cr1 C5 88.6(7) . .
C6 Cr1 C5 176.5(4) . .
C2 Cr1 C1 91.8(4) . .
C3 Cr1 C1 176.1(8) . .
C4 Cr1 C1 90.2(6) . .
C6 Cr1 C1 90.5(6) . .
C5 Cr1 C1 92.8(7) . .
N4 Mn1 N2 88.9(5) . .
N4 Mn1 N3 92.5(3) . .
N2 Mn1 N3 170.6(6) . .
N4 Mn1 N1 172.9(6) . .
N2 Mn1 N1 89.0(3) . .
N3 Mn1 N1 88.5(5) . .
N4 Mn1 N5 95.8(6) . .
N2 Mn1 N5 99.6(5) . .
N3 Mn1 N5 89.5(5) . .
N1 Mn1 N5 91.2(5) . .
N4 Mn1 N7 80.9(6) . 2_564
N2 Mn1 N7 89.4(6) . 2_564
N3 Mn1 N7 81.7(5) . 2_564
N1 Mn1 N7 92.3(6) . 2_564
N5 Mn1 N7 170.4(4) . 2_564
N1 C1 Cr1 173.1(17) . .
C1 N1 Mn1 163.9(16) . .
N2 C2 Cr1 179.1(18) 1_655 .
C2 N2 Mn1 173.0(15) 1_455 .
N3 C3 Cr1 176.8(19) 4_645 .
C3 N3 Mn1 151.3(16) 4_655 .
N4 C4 Cr1 170.8(16) 4_545 .
C4 N4 Mn1 161.6(16) 4 .
N5 C5 Cr1 173.2(8) 2_564 .
C5 N5 Mn1 140.5(7) 2_565 .
N6 C6 Cr1 174.4(16) . .
C7 N7 Mn1 121.5(8) . 2_565
C7 N7 H1 107.0 . .
Mn1 N7 H1 107.0 2_565 .
C7 N7 H2 107.0 . .
Mn1 N7 H2 107.0 2_565 .
H1 N7 H2 106.7 . .
C8 N8 H3 109.5 . .
C8 N8 H4 109.5 . .
H3 N8 H4 109.5 . .
C8 N8 H5 109.5 . .
H3 N8 H5 109.5 . .
H4 N8 H5 109.5 . .
N7 C7 C8 112.8(12) . .
N7 C7 H6 109.0 . .
C8 C7 H6 109.0 . .
N7 C7 H7 109.0 . .
C8 C7 H7 109.0 . .
H6 C7 H7 107.8 . .
C7 C8 C9 110.5(12) . .
C7 C8 N8 108.4(10) . .
C9 C8 N8 109.9(10) . .
C7 C8 H8 109.3 . .
C9 C8 H8 109.3 . .
N8 C8 H8 109.3 . .
C8 C9 H9 109.5 . .
C8 C9 H10 109.5 . .
H9 C9 H10 109.5 . .
C8 C9 H11 109.5 . .
H9 C9 H11 109.5 . .
H10 C9 H11 109.5 . .

loop_
_geom_bond_atom_site_label_1
_geom_bond_atom_site_label_2
_geom_bond_distance
_geom_bond_site_symmetry_2
Cr1 C2 2.027(18) .
Cr1 C3 2.043(18) .
Cr1 C4 2.060(15) .
Cr1 C6 2.063(11) .
Cr1 C5 2.080(10) .
Cr1 C1 2.114(15) .
Mn1 N4 2.169(14) .
Mn1 N2 2.180(15) .
Mn1 N3 2.201(16) .
Mn1 N1 2.245(14) .
Mn1 N5 2.259(9) .
Mn1 N7 2.371(9) 2_564
C1 N1 1.12(2) .
C2 N2 1.19(2) 1_655
N2 C2 1.19(2) 1_455
C3 N3 1.13(2) 4_645
N3 C3 1.13(2) 4_655
C4 N4 1.14(2) 4_545
N4 C4 1.14(2) 4
C5 N5 1.141(12) 2_564
N5 C5 1.141(12) 2_565
C6 N6 1.130(14) .
N7 C7 1.461(17) .
N7 Mn1 2.371(9) 2_565
N7 H1 0.9000 .
N7 H2 0.9000 .
N8 C8 1.517(16) .
N8 H3 0.8900 .
N8 H4 0.8900 .
N8 H5 0.8900 .
C7 C8 1.495(17) .
C7 H6 0.9700 .
C7 H7 0.9700 .
C8 C9 1.515(18) .
C8 H8 0.9800 .
C9 H9 0.9600 .
C9 H10 0.9600 .
C9 H11 0.9600 .

loop_
_geom_torsion_atom_site_label_1
_geom_torsion_atom_site_label_2
_geom_torsion_atom_site_label_3
_geom_torsion_atom_site_label_4
_geom_torsion
_geom_torsion_site_symmetry_1
_geom_torsion_site_symmetry_4
C2 Cr1 C1 N1 -77(13) . .
C3 Cr1 C1 N1 -4(22) . .
C4 Cr1 C1 N1 99(14) . .
C6 Cr1 C1 N1 9(14) . .
C5 Cr1 C1 N1 -173(14) . .
Cr1 C1 N1 Mn1 -180(100) . .
N4 Mn1 N1 C1 9(9) . .
N2 Mn1 N1 C1 81(5) . .
N3 Mn1 N1 C1 -90(5) . .
N5 Mn1 N1 C1 -179(5) . .
N7 Mn1 N1 C1 -8(5) 2_564 .
C3 Cr1 C2 N2 5(100) . 1_655
C4 Cr1 C2 N2 66(100) . 1_655
C6 Cr1 C2 N2 91(100) . 1_655
C5 Cr1 C2 N2 -86(100) . 1_655
C1 Cr1 C2 N2 -179(100) . 1_655
N4 Mn1 N2 C2 27(12) . 1_455
N3 Mn1 N2 C2 -71(13) . 1_455
N1 Mn1 N2 C2 -146(12) . 1_455
N5 Mn1 N2 C2 123(12) . 1_455
N7 Mn1 N2 C2 -54(12) 2_564 1_455
C2 Cr1 C3 N3 111(36) . 4_645
C4 Cr1 C3 N3 -64(36) . 4_645
C6 Cr1 C3 N3 26(36) . 4_645
C5 Cr1 C3 N3 -153(36) . 4_645
C1 Cr1 C3 N3 38(43) . 4_645
N4 Mn1 N3 C3 -102(4) . 4_655
N2 Mn1 N3 C3 -4(6) . 4_655
N1 Mn1 N3 C3 71(4) . 4_655
N5 Mn1 N3 C3 162(4) . 4_655
N7 Mn1 N3 C3 -22(4) 2_564 4_655
C2 Cr1 C4 N4 57(13) . 4_545
C3 Cr1 C4 N4 118(9) . 4_545
C6 Cr1 C4 N4 32(9) . 4_545
C5 Cr1 C4 N4 -152(9) . 4_545
C1 Cr1 C4 N4 -59(9) . 4_545
N2 Mn1 N4 C4 -67(5) . 4
N3 Mn1 N4 C4 104(5) . 4
N1 Mn1 N4 C4 5(8) . 4
N5 Mn1 N4 C4 -167(5) . 4
N7 Mn1 N4 C4 22(5) 2_564 4
C2 Cr1 C5 N5 141(15) . 2_564
C3 Cr1 C5 N5 54(15) . 2_564
C4 Cr1 C5 N5 -37(15) . 2_564
C6 Cr1 C5 N5 33(24) . 2_564
C1 Cr1 C5 N5 -127(15) . 2_564
N4 Mn1 N5 C5 -40(3) . 2_565
N2 Mn1 N5 C5 -130(3) . 2_565
N3 Mn1 N5 C5 53(3) . 2_565
N1 Mn1 N5 C5 141(3) . 2_565
N7 Mn1 N5 C5 30(5) 2_564 2_565
C2 Cr1 C6 N6 -28(11) . .
C3 Cr1 C6 N6 59(11) . .
C4 Cr1 C6 N6 150(11) . .
C5 Cr1 C6 N6 80(15) . .
C1 Cr1 C6 N6 -120(11) . .
Mn1 N7 C7 C8 -80.6(15) 2_565 .
N7 C7 C8 C9 159.6(11) . .
N7 C7 C8 N8 -79.9(13) . .
